data_2010275
loop_
_publ_author_name
'Sportouch, S.'
'Belin, C.'
'Tillard-Charbonnel, M.'

_publ_section_title
;
 K~5~InTe~4~.KCl
;
_journal_issue 12
_journal_name_full 'Acta Crystallographica Section C'
_journal_page_first 1861
_journal_page_last 1862
_journal_paper_doi 10.1107/S0108270194006141
_journal_volume 50
_journal_year 1994
_chemical_formula_moiety 'Cl1 In1 K6 Te4'
_chemical_formula_sum 'Cl In K6 Te4'
_chemical_formula_weight 895.26
_space_group_IT_number 186
_symmetry_cell_setting hexagonal
_symmetry_space_group_name_Hall 'P 6c -2c'
_symmetry_space_group_name_H-M 'P 63 m c'
_atom_type_scat_source 'Cromer & Mann (1968)'
_cell_angle_alpha 90.
_cell_angle_beta 90.
_cell_angle_gamma 120.
_cell_formula_units_Z 2
_cell_length_a 11.288(7)
_cell_length_b 11.288(7)
_cell_length_c 8.013(2)
_cell_measurement_reflns_used 21
_cell_measurement_temperature 298
_cell_measurement_theta_max 20.8
_cell_measurement_theta_min 6.8
_cell_volume 884.2(8)
_diffrn_measurement_device 'Enraf-Nonius CAD-4'
_diffrn_measurement_method \w-2\q
_diffrn_radiation_type MoK\a
_diffrn_radiation_wavelength 0.7107
_diffrn_reflns_av_R_equivalents 0.026
_diffrn_reflns_limit_h_max 15
_diffrn_reflns_limit_h_min 0
_diffrn_reflns_limit_k_max 0
_diffrn_reflns_limit_k_min -15
_diffrn_reflns_limit_l_max 11
_diffrn_reflns_limit_l_min 0
_diffrn_reflns_number 1935
_diffrn_reflns_theta_max 30
_diffrn_standards_decay_% <3
_diffrn_standards_interval_count 60
_diffrn_standards_number 3
_exptl_absorpt_coefficient_mu 9.504
_exptl_absorpt_correction_T_max 0.732
_exptl_absorpt_correction_T_min 0.425
_exptl_absorpt_correction_type 'empirical (SHELX; Sheldrick, 1976)'
_exptl_crystal_colour 'dark red'
_exptl_crystal_density_diffrn 3.363
_exptl_crystal_description 'thin plate'
_exptl_crystal_size_max 0.28
_exptl_crystal_size_mid 0.10
_exptl_crystal_size_min 0.03
_refine_diff_density_max 0.58
_refine_diff_density_min -1.04
_refine_ls_extinction_method none
_refine_ls_goodness_of_fit_obs 0.912
_refine_ls_number_parameters 27
_refine_ls_number_reflns 437
_refine_ls_R_factor_obs 0.0181
_refine_ls_shift/esd_max 0.001
_refine_ls_structure_factor_coef F
_refine_ls_weighting_details 'w = 1.7761[\s^2^(F) + 0.00066F^2^]'
_refine_ls_weighting_scheme calc
_refine_ls_wR_factor_obs 0.0227
_reflns_number_observed 1837
_reflns_number_total 437
_reflns_observed_criterion I>3\s(I)
_cod_data_source_file du1081.cif
_cod_data_source_block du1081a
_cod_depositor_comments
;
The following automatic conversions were performed:

'_refine_ls_weighting_scheme' value 'w = 1.7761[\s^2^(F) +
0.00066F^2^]' was changed to 'calc'. New tag
'_refine_ls_weighting_details' was created. The value of the new tag
was set to 'w = 1.7761[\s^2^(F) + 0.00066F^2^]'.

Automatic conversion script
Id: cif_fix_values 3143 2015-03-26 13:38:13Z robertas 
;
_cod_original_formula_sum 'Cl1 In1 K6 Te4'
_cod_database_code 2010275

loop_
_symmetry_equiv_pos_as_xyz
x,y,z
-y,x-y,z
y-x,-x,z
-x,-y,1/2+z
y,y-x,1/2+z
x-y,x,1/2+z
-y,-x,z
y-x,y,z
x,x-y,z
y,x,1/2+z
x-y,-y,1/2+z
-x,y-x,1/2+z

loop_
_atom_site_label
_atom_site_fract_x
_atom_site_fract_y
_atom_site_fract_z
_atom_site_U_iso_or_equiv
In .33333 .66667 .20500 .0184(4)
Te(1) .19953(2) .39906 .0985(2) .02120(10)
Te(2) .33333 .66667 .5505(2) .0343(4)
K(1) .12450(10) .2490 .5186(3) .0324(8)
K(2) .52090(10) 1.0418 .3190(3) .0331(6)
Cl .0 .0 .7768(5) .0260(10)

loop_
_geom_angle_atom_site_label_1
_geom_angle_atom_site_label_2
_geom_angle_atom_site_label_3
_geom_angle
_geom_angle_publ_flag
Te(1) In Te(1) 110.83(3) yes
Te(1) In Te(2) 108.07(3) yes

loop_
_geom_bond_atom_site_label_1
_geom_bond_atom_site_label_2
_geom_bond_site_symmetry_1
_geom_bond_site_symmetry_2
_geom_bond_distance
_geom_bond_publ_flag
In Te(1) . . 2.7520(10) yes
In Te(2) . . 2.768(2) yes
K(1) Cl . . 3.110(3) yes
K(1) Cl . . 3.194(3) yes
K(1) Te(1) . . 3.472(2) yes
K(1) Te(1) . . 3.673(3) yes
K(1) Te(2) . . 4.092(2) yes
K(2) Te(1) . . 3.539(2) yes
K(2) Te(2) . . 3.571(2) yes
K(2) Te(1) . . 3.718(2) yes
K(2) Te(2) . . 4.110(2) yes
Cl K(1) . . 3.110(3) yes
Cl K(1) . . 3.194(3) yes
